data_4333253
loop_
_publ_author_name
'Sachse, Anna'
'M\"osch-Zanetti, Nadia C'
'Lyashenko, Ganna'
'Wielandt, J. Wolfram'
'Most, Kerstin'
'Magull, J\"org'
'Dall'Antonia, Fabio'
'Pal, Aritra'
'Herbst-Irmer, Regine'

_publ_section_title
;
 Rhenium(V) oxo complexes with acetylacetone derived Schiff bases:
 structure and catalytic epoxidation.
;
_journal_issue 17
_journal_name_full 'Inorganic chemistry'
_journal_page_first 7129
_journal_page_last 7135
_journal_paper_doi 10.1021/ic700381n
_journal_volume 46
_journal_year 2007
_chemical_formula_sum 'C33 H35 Cl2 N O3 P Re'
_chemical_formula_weight 781.69
_chemical_name_systematic
; 
 ? 
;
_space_group_IT_number 14
_symmetry_cell_setting monoclinic
_symmetry_space_group_name_Hall '-P 2yn'
_symmetry_space_group_name_H-M 'P 1 21/n 1'
_atom_sites_solution_hydrogens geom
_atom_sites_solution_primary direct
_atom_sites_solution_secondary difmap
_audit_creation_method SHELXL-97
_cell_angle_alpha 90.00
_cell_angle_beta 91.75(3)
_cell_angle_gamma 90.00
_cell_formula_units_Z 4
_cell_length_a 9.048(3)
_cell_length_b 21.650(3)
_cell_length_c 15.583(3)
_cell_measurement_reflns_used 6697
_cell_measurement_temperature 100(2)
_cell_measurement_theta_max 59.135
_cell_measurement_theta_min 3.495
_cell_volume 3051.1(12)
_computing_cell_refinement 'Bruker SAINT (V. 7.12A, Siemens 2003)'
_computing_data_collection 'Proteum (Version 1.40, Bruker 2002)'
_computing_data_reduction 'Bruker SAINT (V. 7.12A, Siemens 2003)'
_computing_molecular_graphics 'Bruker AXS SHELXTL (V. 6.12)'
_computing_publication_material 'SHELXL-97 (Sheldrick, 1997)'
_computing_structure_refinement 'SHELXL-97 (Sheldrick, 1997)'
_computing_structure_solution 'SHELXS-97 (Sheldrick, 1990)'
_diffrn_ambient_temperature 100(2)
_diffrn_detector_area_resol_mean 5.602
_diffrn_measured_fraction_theta_full 0.990
_diffrn_measured_fraction_theta_max 0.990
_diffrn_measurement_device_type 'Bruker three circle diffractometer'
_diffrn_measurement_method 'phi and omega scan'
_diffrn_radiation_monochromator 'mirror system'
_diffrn_radiation_source 'rotating anode'
_diffrn_radiation_type CuK\a
_diffrn_radiation_wavelength 1.54178
_diffrn_reflns_av_R_equivalents 0.0372
_diffrn_reflns_av_sigmaI/netI 0.0215
_diffrn_reflns_limit_h_max 10
_diffrn_reflns_limit_h_min -10
_diffrn_reflns_limit_k_max 24
_diffrn_reflns_limit_k_min -24
_diffrn_reflns_limit_l_max 17
_diffrn_reflns_limit_l_min -17
_diffrn_reflns_number 30888
_diffrn_reflns_theta_full 59.14
_diffrn_reflns_theta_max 59.14
_diffrn_reflns_theta_min 3.50
_diffrn_standards_decay_% 0
_diffrn_standards_interval_count 0
_diffrn_standards_interval_time 0
_diffrn_standards_number 0
_exptl_absorpt_coefficient_mu 10.178
_exptl_absorpt_correction_type multi-scan
_exptl_crystal_density_diffrn 1.702
_exptl_crystal_density_method 'not measured'
_exptl_crystal_F_000 1552
_refine_diff_density_max 0.536
_refine_diff_density_min -0.405
_refine_diff_density_rms 0.066
_refine_ls_extinction_method none
_refine_ls_goodness_of_fit_ref 1.046
_refine_ls_hydrogen_treatment mixed
_refine_ls_matrix_type full
_refine_ls_number_parameters 382
_refine_ls_number_reflns 4362
_refine_ls_number_restraints 47
_refine_ls_restrained_S_all 1.041
_refine_ls_R_factor_all 0.0197
_refine_ls_R_factor_gt 0.0175
_refine_ls_shift/su_max 0.002
_refine_ls_shift/su_mean 0.000
_refine_ls_structure_factor_coef Fsqd
_refine_ls_weighting_details 'calc w=1/[\s^2^(Fo^2^)+(0.0201P)^2^+2.9123P] where P=(Fo^2^+2Fc^2^)/3'
_refine_ls_weighting_scheme calc
_refine_ls_wR_factor_gt 0.0424
_refine_ls_wR_factor_ref 0.0433
_reflns_number_gt 4060
_reflns_number_total 4362
_reflns_threshold_expression >2sigma(I)
_cod_data_source_file ic700381nsup4.cif
_cod_data_source_block 1
_cod_depositor_comments 'Adding full bibliography for 4333253--4333254.cif.'
_cod_original_sg_symbol_H-M P2(1)/n
_cod_database_code 4333253

loop_
_symmetry_equiv_pos_as_xyz
'x, y, z'
'-x+1/2, y+1/2, -z+1/2'
'-x, -y, -z'
'x-1/2, -y-1/2, z-1/2'

loop_
_atom_site_label
_atom_site_type_symbol
_atom_site_fract_x
_atom_site_fract_y
_atom_site_fract_z
_atom_site_U_iso_or_equiv
_atom_site_adp_type
_atom_site_occupancy
_atom_site_symmetry_multiplicity
_atom_site_calc_flag
_atom_site_refinement_flags
_atom_site_disorder_assembly
_atom_site_disorder_group
Re1 Re 0.686619(12) 0.112952(5) 0.795085(7) 0.01226(6) Uani 1 1 d . . .
P1 P 0.69562(7) 0.22190(3) 0.74734(4) 0.01379(15) Uani 1 1 d . . .
N1 N 0.6186(2) 0.02466(10) 0.83444(13) 0.0148(5) Uani 1 1 d . . .
O1 O 0.8681(2) 0.10717(8) 0.77604(12) 0.0198(4) Uani 1 1 d . . .
O2 O 0.4741(2) 0.13465(8) 0.81093(11) 0.0180(4) Uani 1 1 d . . .
Cl1 Cl 0.60937(7) 0.08013(3) 0.65397(4) 0.02102(15) Uani 1 1 d . . .
Cl2 Cl 0.71993(7) 0.13649(3) 0.94396(4) 0.01983(15) Uani 1 1 d . . .
C1 C 0.4842(3) 0.00216(12) 0.83701(16) 0.0174(6) Uani 1 1 d . . .
C2 C 0.4595(3) -0.06523(13) 0.8556(2) 0.0247(7) Uani 1 1 d . . .
H2A H 0.5378 -0.0897 0.8299 0.037 Uiso 1 1 calc R . .
H2B H 0.3632 -0.0780 0.8312 0.037 Uiso 1 1 calc R . .
H2C H 0.4616 -0.0718 0.9178 0.037 Uiso 1 1 calc R . .
C3 C 0.3550(3) 0.03941(13) 0.82355(17) 0.0196(6) Uani 1 1 d . . .
H3 H 0.2624 0.0187 0.8212 0.023 Uiso 1 1 calc R . .
C4 C 0.3530(3) 0.10187(12) 0.81376(17) 0.0164(6) Uani 1 1 d . . .
C5 C 0.2138(3) 0.13860(14) 0.80742(19) 0.0226(6) Uani 1 1 d . . .
H5A H 0.2146 0.1699 0.8529 0.034 Uiso 1 1 calc R . .
H5B H 0.1288 0.1111 0.8139 0.034 Uiso 1 1 calc R . .
H5C H 0.2065 0.1590 0.7513 0.034 Uiso 1 1 calc R . .
C11 C 0.7916(3) 0.27479(12) 0.82140(16) 0.0167(6) Uani 1 1 d . . .
C12 C 0.7534(3) 0.33687(13) 0.83017(18) 0.0233(7) Uani 1 1 d . . .
H12 H 0.6698 0.3530 0.7994 0.028 Uiso 1 1 calc R . .
C13 C 0.8375(4) 0.37501(14) 0.8839(2) 0.0296(7) Uani 1 1 d . . .
H13 H 0.8108 0.4172 0.8897 0.036 Uiso 1 1 calc R . .
C14 C 0.9595(3) 0.35231(14) 0.92899(18) 0.0252(7) Uani 1 1 d . . .
H14 H 1.0153 0.3785 0.9667 0.030 Uiso 1 1 calc R . .
C15 C 0.9999(3) 0.29110(14) 0.91874(18) 0.0233(7) Uani 1 1 d . . .
H15 H 1.0858 0.2756 0.9481 0.028 Uiso 1 1 calc R . .
C16 C 0.9163(3) 0.25238(13) 0.86624(17) 0.0196(6) Uani 1 1 d . . .
H16 H 0.9438 0.2103 0.8606 0.023 Uiso 1 1 calc R . .
C17 C 0.7931(3) 0.23412(12) 0.64769(16) 0.0160(6) Uani 1 1 d . . .
C18 C 0.7845(3) 0.29288(13) 0.60977(17) 0.0191(6) Uani 1 1 d . . .
H18 H 0.7271 0.3243 0.6353 0.023 Uiso 1 1 calc R . .
C19 C 0.8591(3) 0.30529(13) 0.53540(17) 0.0216(6) Uani 1 1 d . . .
H19 H 0.8532 0.3452 0.5102 0.026 Uiso 1 1 calc R . .
C20 C 0.9420(3) 0.25979(13) 0.49784(18) 0.0248(7) Uani 1 1 d . . .
H20 H 0.9933 0.2684 0.4469 0.030 Uiso 1 1 calc R . .
C21 C 0.9504(3) 0.20165(13) 0.53436(18) 0.0250(7) Uani 1 1 d . . .
H21 H 1.0070 0.1703 0.5082 0.030 Uiso 1 1 calc R . .
C22 C 0.8766(3) 0.18896(13) 0.60912(17) 0.0205(6) Uani 1 1 d . . .
H22 H 0.8835 0.1490 0.6340 0.025 Uiso 1 1 calc R . .
C23 C 0.5112(3) 0.25101(12) 0.72078(17) 0.0166(6) Uani 1 1 d . . .
C24 C 0.4252(3) 0.28473(12) 0.77637(18) 0.0198(6) Uani 1 1 d . . .
H24 H 0.4642 0.2963 0.8313 0.024 Uiso 1 1 calc R . .
C25 C 0.2820(3) 0.30152(13) 0.75151(19) 0.0238(7) Uani 1 1 d . . .
H25 H 0.2237 0.3246 0.7898 0.029 Uiso 1 1 calc R . .
C26 C 0.2235(3) 0.28518(13) 0.67217(19) 0.0233(7) Uani 1 1 d . . .
H26 H 0.1255 0.2969 0.6558 0.028 Uiso 1 1 calc R . .
C27 C 0.3088(3) 0.25133(13) 0.61601(19) 0.0233(7) Uani 1 1 d . . .
H27 H 0.2694 0.2401 0.5610 0.028 Uiso 1 1 calc R . .
C28 C 0.4511(3) 0.23421(13) 0.64064(17) 0.0197(6) Uani 1 1 d . . .
H28 H 0.5086 0.2107 0.6025 0.024 Uiso 1 1 calc R . .
C29 C 0.7446(3) -0.01360(12) 0.85887(17) 0.0169(6) Uani 1 1 d . . .
C30 C 0.8399(3) -0.03277(12) 0.79664(18) 0.0196(6) Uani 1 1 d . . .
H30 H 0.8200 -0.0229 0.7380 0.023 Uiso 1 1 calc R . .
C31 C 0.9652(3) -0.06666(13) 0.82019(19) 0.0239(7) Uani 1 1 d . . .
H31 H 1.0307 -0.0801 0.7775 0.029 Uiso 1 1 calc R . .
C32 C 0.9948(3) -0.08084(13) 0.9054(2) 0.0258(7) Uani 1 1 d . . .
H32 H 1.0806 -0.1039 0.9213 0.031 Uiso 1 1 calc R . .
C33 C 0.8991(3) -0.06138(13) 0.96747(19) 0.0246(7) Uani 1 1 d . . .
H33 H 0.9194 -0.0713 1.0260 0.030 Uiso 1 1 calc R . .
C34 C 0.7738(3) -0.02757(12) 0.94482(18) 0.0207(6) Uani 1 1 d . . .
H34 H 0.7085 -0.0141 0.9876 0.025 Uiso 1 1 calc R . .
O101 O 1.0575(2) -0.04297(10) 0.61363(14) 0.0382(5) Uani 1 1 d DU . .
C102 C 1.0563(4) 0.02247(15) 0.6256(2) 0.0351(8) Uani 1 1 d D A .
H10A H 1.0685 0.0326 0.6873 0.042 Uiso 1 1 calc R . .
H10B H 0.9612 0.0400 0.6039 0.042 Uiso 1 1 calc R . .
C103 C 1.1818(4) 0.04878(16) 0.5767(2) 0.0412(9) Uani 1 1 d D . .
H10C H 1.2354 0.0806 0.6111 0.049 Uiso 1 1 calc R A .
H10D H 1.1454 0.0676 0.5221 0.049 Uiso 1 1 calc R . .
C104 C 1.2804(4) -0.00598(15) 0.5600(2) 0.0419(9) Uani 1 1 d DU A .
H10E H 1.2848 -0.0144 0.4977 0.050 Uiso 0.70(3) 1 calc PR A 1
H10F H 1.3820 0.0015 0.5832 0.050 Uiso 0.70(3) 1 calc PR A 1
H10I H 1.3166 -0.0047 0.5007 0.050 Uiso 0.30(3) 1 calc PR A 2
H10J H 1.3667 -0.0062 0.6006 0.050 Uiso 0.30(3) 1 calc PR A 2
C105 C 1.2109(8) -0.0578(4) 0.6049(8) 0.033(2) Uani 0.70(3) 1 d PDU A 1
H10G H 1.2212 -0.0964 0.5715 0.040 Uiso 0.70(3) 1 calc PR A 1
H10H H 1.2592 -0.0638 0.6621 0.040 Uiso 0.70(3) 1 calc PR A 1
C106 C 1.1871(19) -0.0613(6) 0.5725(16) 0.026(4) Uani 0.30(3) 1 d PDU A 2
H10K H 1.1612 -0.0804 0.5163 0.031 Uiso 0.30(3) 1 calc PR A 2
H10L H 1.2416 -0.0921 0.6082 0.031 Uiso 0.30(3) 1 calc PR A 2

loop_
_atom_site_aniso_label
_atom_site_aniso_U_11
_atom_site_aniso_U_22
_atom_site_aniso_U_33
_atom_site_aniso_U_23
_atom_site_aniso_U_13
_atom_site_aniso_U_12
Re1 0.01125(8) 0.01214(8) 0.01337(8) 0.00031(4) -0.00017(5) 0.00001(5)
P1 0.0157(4) 0.0123(3) 0.0134(3) 0.0005(3) -0.0001(3) 0.0002(3)
N1 0.0165(12) 0.0145(11) 0.0135(11) 0.0005(9) 0.0007(9) -0.0006(10)
O1 0.0169(11) 0.0190(10) 0.0235(11) -0.0010(8) -0.0007(8) 0.0016(8)
O2 0.0158(10) 0.0160(9) 0.0222(10) 0.0016(8) 0.0011(8) -0.0008(8)
Cl1 0.0271(4) 0.0201(3) 0.0156(3) -0.0016(3) -0.0031(3) -0.0040(3)
Cl2 0.0263(4) 0.0191(3) 0.0140(3) -0.0009(3) -0.0016(3) 0.0011(3)
C1 0.0197(15) 0.0176(14) 0.0150(14) -0.0002(11) 0.0008(11) -0.0006(12)
C2 0.0228(16) 0.0177(15) 0.0335(17) 0.0044(13) -0.0008(13) -0.0020(13)
C3 0.0133(14) 0.0202(15) 0.0252(15) 0.0024(12) -0.0004(12) -0.0040(12)
C4 0.0139(15) 0.0199(15) 0.0155(14) 0.0018(11) 0.0017(11) -0.0017(12)
C5 0.0147(15) 0.0230(16) 0.0300(16) 0.0024(13) 0.0002(12) 0.0013(13)
C11 0.0192(15) 0.0182(14) 0.0128(13) -0.0012(11) 0.0020(11) -0.0026(12)
C12 0.0286(17) 0.0189(15) 0.0218(15) 0.0017(13) -0.0065(13) -0.0005(13)
C13 0.044(2) 0.0161(15) 0.0281(17) -0.0038(13) -0.0050(15) -0.0025(15)
C14 0.0298(17) 0.0289(17) 0.0169(14) -0.0042(13) -0.0011(13) -0.0141(14)
C15 0.0197(15) 0.0309(17) 0.0191(15) 0.0011(13) 0.0006(12) -0.0045(13)
C16 0.0195(15) 0.0198(15) 0.0196(15) -0.0011(12) 0.0024(12) -0.0042(12)
C17 0.0157(14) 0.0175(14) 0.0145(13) -0.0007(11) -0.0026(11) -0.0047(12)
C18 0.0208(15) 0.0176(15) 0.0189(14) -0.0014(12) -0.0020(12) -0.0011(12)
C19 0.0284(16) 0.0192(15) 0.0169(14) 0.0013(12) -0.0015(12) -0.0072(13)
C20 0.0281(17) 0.0291(17) 0.0173(15) -0.0010(13) 0.0024(13) -0.0112(14)
C21 0.0301(17) 0.0218(16) 0.0235(16) -0.0057(12) 0.0089(13) -0.0022(13)
C22 0.0231(15) 0.0160(14) 0.0224(15) 0.0010(12) 0.0011(12) -0.0019(12)
C23 0.0176(14) 0.0141(14) 0.0179(14) 0.0035(11) -0.0013(12) 0.0003(12)
C24 0.0246(16) 0.0159(14) 0.0191(14) 0.0028(12) 0.0044(12) 0.0003(12)
C25 0.0232(16) 0.0173(15) 0.0316(17) 0.0040(13) 0.0099(13) 0.0049(13)
C26 0.0155(15) 0.0188(15) 0.0355(17) 0.0075(13) -0.0005(13) 0.0013(12)
C27 0.0209(16) 0.0238(16) 0.0251(16) 0.0020(13) -0.0029(13) 0.0011(13)
C28 0.0201(15) 0.0196(15) 0.0195(15) 0.0000(12) 0.0020(12) 0.0027(12)
C29 0.0158(14) 0.0123(13) 0.0225(15) 0.0012(11) -0.0019(12) 0.0006(11)
C30 0.0213(15) 0.0141(14) 0.0231(15) -0.0004(12) -0.0021(12) -0.0007(12)
C31 0.0210(16) 0.0163(15) 0.0343(17) -0.0082(13) -0.0003(13) -0.0001(13)
C32 0.0215(16) 0.0140(15) 0.0413(19) 0.0014(13) -0.0085(14) 0.0012(13)
C33 0.0296(17) 0.0181(15) 0.0256(16) 0.0040(13) -0.0086(13) -0.0031(13)
C34 0.0237(16) 0.0167(15) 0.0217(15) 0.0017(12) -0.0007(12) -0.0026(13)
O101 0.0392(13) 0.0352(13) 0.0409(13) -0.0037(10) 0.0112(11) -0.0009(11)
C102 0.0335(19) 0.0343(19) 0.0374(19) -0.0103(15) 0.0006(15) 0.0077(15)
C103 0.051(2) 0.0318(19) 0.042(2) 0.0012(16) 0.0111(17) 0.0051(17)
C104 0.0300(19) 0.038(2) 0.058(2) -0.0183(18) 0.0077(17) -0.0015(16)
C105 0.040(3) 0.034(3) 0.024(4) -0.007(3) -0.011(3) 0.014(3)
C106 0.035(7) 0.031(6) 0.012(9) 0.001(6) -0.002(6) 0.004(5)

loop_
_atom_type_symbol
_atom_type_description
_atom_type_scat_dispersion_real
_atom_type_scat_dispersion_imag
_atom_type_scat_source
C C 0.0181 0.0091 'International Tables Vol C Tables 4.2.6.8 and 6.1.1.4'
H H 0.0000 0.0000 'International Tables Vol C Tables 4.2.6.8 and 6.1.1.4'
N N 0.0311 0.0180 'International Tables Vol C Tables 4.2.6.8 and 6.1.1.4'
O O 0.0492 0.0322 'International Tables Vol C Tables 4.2.6.8 and 6.1.1.4'
P P 0.2955 0.4335 'International Tables Vol C Tables 4.2.6.8 and 6.1.1.4'
Cl Cl 0.3639 0.7018 'International Tables Vol C Tables 4.2.6.8 and 6.1.1.4'
Re Re -5.2083 5.8923 'International Tables Vol C Tables 4.2.6.8 and 6.1.1.4'

loop_
_geom_angle_atom_site_label_1
_geom_angle_atom_site_label_2
_geom_angle_atom_site_label_3
_geom_angle
O1 Re1 O2 170.26(8)
O1 Re1 N1 106.23(8)
O2 Re1 N1 83.50(8)
O1 Re1 Cl2 95.30(7)
O2 Re1 Cl2 85.60(6)
N1 Re1 Cl2 86.56(6)
O1 Re1 Cl1 94.30(7)
O2 Re1 Cl1 85.89(6)
N1 Re1 Cl1 85.32(6)
Cl2 Re1 Cl1 168.84(2)
O1 Re1 P1 88.66(6)
O2 Re1 P1 81.60(5)
N1 Re1 P1 164.88(6)
Cl2 Re1 P1 94.84(2)
Cl1 Re1 P1 91.04(2)
C23 P1 C11 109.98(13)
C23 P1 C17 102.67(12)
C11 P1 C17 102.32(12)
C23 P1 Re1 111.11(9)
C11 P1 Re1 115.27(9)
C17 P1 Re1 114.48(9)
C1 N1 C29 120.1(2)
C1 N1 Re1 128.72(18)
C29 N1 Re1 111.13(16)
C4 O2 Re1 133.29(17)
N1 C1 C3 122.7(2)
N1 C1 C2 120.6(2)
C3 C1 C2 116.7(2)
C4 C3 C1 125.8(3)
O2 C4 C3 122.4(2)
O2 C4 C5 114.5(2)
C3 C4 C5 123.1(3)
C12 C11 C16 119.0(2)
C12 C11 P1 123.4(2)
C16 C11 P1 117.4(2)
C13 C12 C11 120.0(3)
C14 C13 C12 120.7(3)
C13 C14 C15 119.4(3)
C16 C15 C14 120.5(3)
C15 C16 C11 120.3(3)
C22 C17 C18 118.8(2)
C22 C17 P1 123.4(2)
C18 C17 P1 117.8(2)
C19 C18 C17 120.4(3)
C20 C19 C18 120.1(3)
C19 C20 C21 120.0(3)
C20 C21 C22 120.3(3)
C17 C22 C21 120.5(3)
C24 C23 C28 119.0(3)
C24 C23 P1 124.6(2)
C28 C23 P1 116.3(2)
C25 C24 C23 119.9(3)
C26 C25 C24 120.9(3)
C25 C26 C27 119.6(3)
C28 C27 C26 119.7(3)
C27 C28 C23 120.9(3)
C30 C29 C34 120.4(3)
C30 C29 N1 119.3(2)
C34 C29 N1 120.1(2)
C29 C30 C31 119.7(3)
C32 C31 C30 120.3(3)
C31 C32 C33 119.9(3)
C32 C33 C34 120.5(3)
C33 C34 C29 119.4(3)
C106 O101 C102 110.3(5)
C106 O101 C105 22.2(7)
C102 O101 C105 104.2(4)
O101 C102 C103 107.6(2)
C102 C103 C104 104.5(3)
C105 C104 C106 21.4(7)
C105 C104 C103 104.6(4)
C106 C104 C103 105.6(6)
O101 C105 C104 107.7(4)
O101 C106 C104 108.6(8)

loop_
_geom_bond_atom_site_label_1
_geom_bond_atom_site_label_2
_geom_bond_distance
Re1 O1 1.682(2)
Re1 O2 2.0021(19)
Re1 N1 2.105(2)
Re1 Cl2 2.3854(8)
Re1 Cl1 2.3948(8)
Re1 P1 2.4753(7)
P1 C23 1.819(3)
P1 C11 1.827(3)
P1 C17 1.828(3)
N1 C1 1.312(3)
N1 C29 1.451(3)
O2 C4 1.307(3)
C1 C3 1.430(4)
C1 C2 1.505(4)
C3 C4 1.361(4)
C4 C5 1.490(4)
C11 C12 1.395(4)
C11 C16 1.396(4)
C12 C13 1.386(4)
C13 C14 1.381(4)
C14 C15 1.385(4)
C15 C16 1.381(4)
C17 C22 1.384(4)
C17 C18 1.404(4)
C18 C19 1.385(4)
C19 C20 1.379(4)
C20 C21 1.383(4)
C21 C22 1.388(4)
C23 C24 1.390(4)
C23 C28 1.395(4)
C24 C25 1.389(4)
C25 C26 1.376(4)
C26 C27 1.393(4)
C27 C28 1.382(4)
C29 C30 1.381(4)
C29 C34 1.391(4)
C30 C31 1.390(4)
C31 C32 1.380(4)
C32 C33 1.384(4)
C33 C34 1.386(4)
O101 C106 1.410(12)
O101 C102 1.429(4)
O101 C105 1.435(7)
C102 C103 1.499(5)
C103 C104 1.512(5)
C104 C105 1.473(7)
C104 C106 1.481(12)
